data_7707351
loop_
_publ_author_name
'Wang, Kuiyuan'
'Prior, Timothy J.'
'Hughes, David L.'
'Arbaoui, Abdessamad'
'Redshaw, Carl'

_publ_section_title
;
 Coordination chemistry of [2 + 2] Schiff-base macrocycles derived from
 the dianilines
 [(2-NH<sub>2</sub>C<sub>6</sub>H<sub>4</sub>)<sub>2</sub>X] (X =
 CH<sub>2</sub>CH<sub>2</sub>, O): structural studies and ROP capability
 towards cyclic esters.
;
_journal_issue 23
_journal_name_full 'Dalton transactions (Cambridge, England : 2003)'
_journal_page_first 8057
_journal_page_last 8069
_journal_paper_doi 10.1039/d1dt00711d
_journal_volume 50
_journal_year 2021
_chemical_formula_moiety
;
 	C12 H18 Co N6, 2(C2 H3 Br3 Co N), 2(C2 H3 N) 
;
_chemical_formula_sum 'C20 H30 Br6 Co3 N10'
_chemical_formula_weight 1066.79
_space_group_crystal_system monoclinic
_space_group_IT_number 14
_space_group_name_Hall '-P 2yn'
_space_group_name_H-M_alt 'P 1 21/n 1'
_atom_sites_solution_hydrogens geom
_audit_creation_method SHELXL-2018/1
_audit_update_record
;
2021-01-05 deposited with the CCDC.	2021-05-04 downloaded from the CCDC.
;
_cell_angle_alpha 90
_cell_angle_beta 108.941(2)
_cell_angle_gamma 90
_cell_formula_units_Z 2
_cell_length_a 8.34720(10)
_cell_length_b 18.8457(3)
_cell_length_c 12.5811(2)
_cell_measurement_reflns_used 26109
_cell_measurement_temperature 100(2)
_cell_measurement_theta_max 31.1460
_cell_measurement_theta_min 2.001
_cell_volume 1871.96(5)
_computing_cell_refinement 'CrysAlisPro 1.171.39.34b (Rigaku OD, 2017)'
_computing_data_collection 'CrysAlisPro 1.171.39.34b (Rigaku OD, 2017)'
_computing_data_reduction 'CrysAlisPro 1.171.39.34b (Rigaku OD, 2017)'
_computing_structure_refinement 'SHELXL-2018/1 (Sheldrick, 2018)'
_computing_structure_solution 'SHELXT 2018/2 (Sheldrick, 2018)'
_diffrn_ambient_temperature 100(2)
_diffrn_detector_area_resol_mean 10
_diffrn_measured_fraction_theta_full 1.000
_diffrn_measured_fraction_theta_max 1.000
_diffrn_measurement_device_type
;
Rigaku FRE+ equipped with VHF Varimax confocal mirrors and 
an AFC12 goniometer and HyPix 6000 detector
;
_diffrn_measurement_method \w-scans
_diffrn_radiation_type MoK\a
_diffrn_radiation_wavelength 0.71075
_diffrn_reflns_av_R_equivalents 0.0235
_diffrn_reflns_av_unetI/netI 0.0111
_diffrn_reflns_Laue_measured_fraction_full 1.000
_diffrn_reflns_Laue_measured_fraction_max 1.000
_diffrn_reflns_limit_h_max 10
_diffrn_reflns_limit_h_min -10
_diffrn_reflns_limit_k_max 24
_diffrn_reflns_limit_k_min -24
_diffrn_reflns_limit_l_max 16
_diffrn_reflns_limit_l_min -16
_diffrn_reflns_number 48302
_diffrn_reflns_point_group_measured_fraction_full 1.000
_diffrn_reflns_point_group_measured_fraction_max 1.000
_diffrn_reflns_theta_full 25.242
_diffrn_reflns_theta_max 27.485
_diffrn_reflns_theta_min 2.024
_diffrn_source 'Rotating-anode X-ray tube'
_exptl_absorpt_coefficient_mu 7.743
_exptl_absorpt_correction_T_max 1.000
_exptl_absorpt_correction_T_min 0.349
_exptl_absorpt_correction_type gaussian
_exptl_absorpt_process_details
;
CrysAlisPro 1.171.39.34b (Rigaku Oxford Diffraction, 2017)
Numerical absorption correction based on gaussian integration over
			a multifaceted crystal model
Empirical absorption correction using spherical harmonics,
 implemented in SCALE3 ABSPACK scaling algorithm.
;
_exptl_crystal_colour 'clear intense blue'
_exptl_crystal_density_diffrn 1.893
_exptl_crystal_description block
_exptl_crystal_F_000 1022
_exptl_crystal_size_max 0.216
_exptl_crystal_size_mid 0.125
_exptl_crystal_size_min 0.105
_refine_diff_density_max 0.790
_refine_diff_density_min -0.353
_refine_diff_density_rms 0.058
_refine_ls_extinction_method none
_refine_ls_goodness_of_fit_ref 1.170
_refine_ls_hydrogen_treatment constr
_refine_ls_matrix_type full
_refine_ls_number_parameters 183
_refine_ls_number_reflns 4301
_refine_ls_number_restraints 0
_refine_ls_restrained_S_all 1.170
_refine_ls_R_factor_all 0.0184
_refine_ls_R_factor_gt 0.0166
_refine_ls_shift/su_max 0.001
_refine_ls_shift/su_mean 0.000
_refine_ls_structure_factor_coef Fsqd
_refine_ls_weighting_details 'w=1/[\s^2^(Fo^2^)+(0.0112P)^2^+1.5992P] where P=(Fo^2^+2Fc^2^)/3'
_refine_ls_weighting_scheme calc
_refine_ls_wR_factor_gt 0.0362
_refine_ls_wR_factor_ref 0.0366
_reflns_Friedel_coverage 0.000
_reflns_number_gt 4111
_reflns_number_total 4301
_reflns_threshold_expression 'I > 2\s(I)'
_cod_data_source_file d1dt00711d2.cif
_cod_data_source_block FeROP9
_cod_depositor_comments 'Adding full bibliography for 7707347--7707359.cif.'
_cod_original_cell_volume 1871.95(5)
_cod_original_sg_symbol_H-M 'P 21/n'
_cod_database_code 7707351
_shelx_shelxl_version_number 2018/1
_shelx_space_group_comment
;
The symmetry employed for this shelxl refinement is uniquely defined
by the following loop, which should always be used as a source of
symmetry information in preference to the above space-group names.
They are only intended as comments.
;
_shelx_estimated_absorpt_t_min 0.286
_shelx_estimated_absorpt_t_max 0.497

loop_
_space_group_symop_operation_xyz
'x, y, z'
'-x+1/2, y+1/2, -z+1/2'
'-x, -y, -z'
'x-1/2, -y-1/2, z-1/2'

loop_
_atom_site_label
_atom_site_type_symbol
_atom_site_fract_x
_atom_site_fract_y
_atom_site_fract_z
_atom_site_U_iso_or_equiv
_atom_site_adp_type
_atom_site_occupancy
_atom_site_site_symmetry_order
_atom_site_calc_flag
_atom_site_refinement_flags_posn
_atom_site_refinement_flags_adp
_atom_site_refinement_flags_occupancy
_atom_site_disorder_assembly
_atom_site_disorder_group
Co1 Co 0.500000 0.500000 0.500000 0.01103(6) Uani 1 2 d S . P . .
N1 N 0.73427(18) 0.45114(8) 0.51985(12) 0.0149(3) Uani 1 1 d . . . . .
C1 C 0.8646(2) 0.42841(9) 0.53134(13) 0.0139(3) Uani 1 1 d . . . . .
C2 C 1.0310(2) 0.39960(10) 0.54424(16) 0.0205(4) Uani 1 1 d . . . . .
H2A H 1.051206 0.401029 0.471767 0.031 Uiso 1 1 calc R U . . .
H2B H 1.036816 0.350378 0.570363 0.031 Uiso 1 1 calc R U . . .
H2C H 1.117384 0.427914 0.599304 0.031 Uiso 1 1 calc R U . . .
N2 N 0.63258(18) 0.58530(8) 0.59799(12) 0.0160(3) Uani 1 1 d . . . . .
C3 C 0.7103(2) 0.62853(9) 0.65404(14) 0.0147(3) Uani 1 1 d . . . . .
C4 C 0.8089(2) 0.68489(10) 0.72400(15) 0.0208(4) Uani 1 1 d . . . . .
H4A H 0.869871 0.711176 0.681841 0.031 Uiso 1 1 calc R U . . .
H4B H 0.890456 0.664302 0.791552 0.031 Uiso 1 1 calc R U . . .
H4C H 0.733048 0.717214 0.745788 0.031 Uiso 1 1 calc R U . . .
N3 N 0.51586(18) 0.55234(8) 0.35529(12) 0.0166(3) Uani 1 1 d . . . . .
C5 C 0.5376(2) 0.57852(10) 0.28006(15) 0.0186(3) Uani 1 1 d . . . . .
C6 C 0.5683(3) 0.61188(13) 0.18427(17) 0.0331(5) Uani 1 1 d . . . . .
H6A H 0.667168 0.643113 0.210768 0.050 Uiso 1 1 calc R U . . .
H6B H 0.468844 0.639806 0.142248 0.050 Uiso 1 1 calc R U . . .
H6C H 0.589469 0.575214 0.135230 0.050 Uiso 1 1 calc R U . . .
N5 N 0.9049(2) 0.33711(9) 0.75625(14) 0.0310(4) Uani 1 1 d . . . . .
C9 C 0.9092(2) 0.37734(10) 0.82411(15) 0.0204(4) Uani 1 1 d . . . . .
C10 C 0.9156(3) 0.42842(10) 0.91234(16) 0.0244(4) Uani 1 1 d . . . . .
H10A H 0.877268 0.405653 0.969869 0.037 Uiso 1 1 calc R U . . .
H10B H 0.841597 0.468718 0.879999 0.037 Uiso 1 1 calc R U . . .
H10C H 1.032125 0.445242 0.946479 0.037 Uiso 1 1 calc R U . . .
Co2 Co 0.66787(3) 0.36648(2) 0.17430(2) 0.01333(5) Uani 1 1 d . . . . .
Br1 Br 0.87851(2) 0.45617(2) 0.23492(2) 0.01885(4) Uani 1 1 d . . . . .
Br2 Br 0.39179(2) 0.41548(2) 0.09622(2) 0.01967(4) Uani 1 1 d . . . . .
Br3 Br 0.73768(2) 0.27786(2) 0.05925(2) 0.01941(4) Uani 1 1 d . . . . .
N4 N 0.67227(19) 0.31372(8) 0.31513(12) 0.0179(3) Uani 1 1 d . . . . .
C7 C 0.6694(2) 0.28824(9) 0.39590(15) 0.0172(3) Uani 1 1 d . . . . .
C8 C 0.6655(3) 0.25673(10) 0.50050(15) 0.0235(4) Uani 1 1 d . . . . .
H8A H 0.719825 0.288908 0.563015 0.035 Uiso 1 1 calc R U . . .
H8B H 0.726418 0.211422 0.512558 0.035 Uiso 1 1 calc R U . . .
H8C H 0.547712 0.248608 0.496448 0.035 Uiso 1 1 calc R U . . .

loop_
_atom_site_aniso_label
_atom_site_aniso_U_11
_atom_site_aniso_U_22
_atom_site_aniso_U_33
_atom_site_aniso_U_23
_atom_site_aniso_U_13
_atom_site_aniso_U_12
Co1 0.00929(14) 0.01415(15) 0.00989(14) -0.00051(11) 0.00343(11) 0.00055(11)
N1 0.0145(7) 0.0159(7) 0.0148(7) -0.0009(5) 0.0055(5) -0.0002(5)
C1 0.0162(8) 0.0134(8) 0.0119(7) -0.0008(6) 0.0044(6) -0.0021(6)
C2 0.0140(8) 0.0234(9) 0.0248(9) -0.0003(7) 0.0072(7) 0.0042(7)
N2 0.0138(7) 0.0198(7) 0.0148(7) -0.0008(6) 0.0050(6) 0.0005(6)
C3 0.0138(7) 0.0173(8) 0.0148(8) 0.0011(6) 0.0070(6) 0.0031(6)
C4 0.0238(9) 0.0183(9) 0.0192(9) -0.0053(7) 0.0054(7) -0.0027(7)
N3 0.0137(7) 0.0211(7) 0.0146(7) 0.0003(6) 0.0041(5) 0.0011(6)
C5 0.0147(8) 0.0234(9) 0.0162(8) 0.0023(7) 0.0030(7) 0.0031(7)
C6 0.0333(11) 0.0457(13) 0.0231(10) 0.0177(9) 0.0133(9) 0.0074(10)
N5 0.0448(11) 0.0213(8) 0.0238(9) 0.0005(7) 0.0067(8) -0.0018(8)
C9 0.0208(9) 0.0172(8) 0.0214(9) 0.0062(7) 0.0042(7) -0.0009(7)
C10 0.0261(10) 0.0222(9) 0.0261(10) -0.0027(7) 0.0104(8) -0.0027(7)
Co2 0.01411(11) 0.01531(11) 0.01088(10) -0.00032(8) 0.00448(8) -0.00126(8)
Br1 0.01743(8) 0.01646(8) 0.02200(9) -0.00226(6) 0.00549(7) -0.00337(6)
Br2 0.01550(8) 0.02537(9) 0.01727(8) 0.00065(7) 0.00409(6) 0.00239(7)
Br3 0.02543(9) 0.01676(8) 0.01816(8) -0.00425(6) 0.00999(7) -0.00203(7)
N4 0.0193(7) 0.0198(7) 0.0146(7) -0.0002(6) 0.0054(6) -0.0013(6)
C7 0.0175(8) 0.0150(8) 0.0181(8) -0.0024(7) 0.0043(7) -0.0012(6)
C8 0.0330(10) 0.0211(9) 0.0162(8) 0.0032(7) 0.0078(8) -0.0044(8)

loop_
_atom_type_symbol
_atom_type_description
_atom_type_scat_dispersion_real
_atom_type_scat_dispersion_imag
_atom_type_scat_source
C C 0.0033 0.0016 'International Tables Vol C Tables 4.2.6.8 and 6.1.1.4'
H H 0.0000 0.0000 'International Tables Vol C Tables 4.2.6.8 and 6.1.1.4'
N N 0.0061 0.0033 'International Tables Vol C Tables 4.2.6.8 and 6.1.1.4'
Co Co 0.3494 0.9721 'International Tables Vol C Tables 4.2.6.8 and 6.1.1.4'
Br Br -0.2901 2.4595 'International Tables Vol C Tables 4.2.6.8 and 6.1.1.4'

loop_
_geom_angle_atom_site_label_1
_geom_angle_atom_site_label_2
_geom_angle_atom_site_label_3
_geom_angle
_geom_angle_site_symmetry_1
_geom_angle_site_symmetry_3
_geom_angle_publ_flag
N1 Co1 N1 180.00(4) . 3_666 ?
N1 Co1 N2 88.45(5) . . ?
N1 Co1 N2 91.55(5) 3_666 . ?
N1 Co1 N2 91.55(5) . 3_666 ?
N1 Co1 N2 88.45(5) 3_666 3_666 ?
N2 Co1 N2 180.0 . 3_666 ?
N1 Co1 N3 90.53(5) . 3_666 ?
N1 Co1 N3 89.47(5) 3_666 3_666 ?
N2 Co1 N3 91.14(6) . 3_666 ?
N2 Co1 N3 88.86(6) 3_666 3_666 ?
N1 Co1 N3 89.47(5) . . ?
N1 Co1 N3 90.53(5) 3_666 . ?
N2 Co1 N3 88.86(6) . . ?
N2 Co1 N3 91.14(6) 3_666 . ?
N3 Co1 N3 180.0 3_666 . ?
C1 N1 Co1 176.20(14) . . ?
N1 C1 C2 179.11(19) . . ?
C1 C2 H2A 109.5 . . ?
C1 C2 H2B 109.5 . . ?
H2A C2 H2B 109.5 . . ?
C1 C2 H2C 109.5 . . ?
H2A C2 H2C 109.5 . . ?
H2B C2 H2C 109.5 . . ?
C3 N2 Co1 176.19(14) . . ?
N2 C3 C4 178.86(19) . . ?
C3 C4 H4A 109.5 . . ?
C3 C4 H4B 109.5 . . ?
H4A C4 H4B 109.5 . . ?
C3 C4 H4C 109.5 . . ?
H4A C4 H4C 109.5 . . ?
H4B C4 H4C 109.5 . . ?
C5 N3 Co1 174.40(14) . . ?
N3 C5 C6 179.1(2) . . ?
C5 C6 H6A 109.5 . . ?
C5 C6 H6B 109.5 . . ?
H6A C6 H6B 109.5 . . ?
C5 C6 H6C 109.5 . . ?
H6A C6 H6C 109.5 . . ?
H6B C6 H6C 109.5 . . ?
N5 C9 C10 179.3(2) . . ?
C9 C10 H10A 109.5 . . ?
C9 C10 H10B 109.5 . . ?
H10A C10 H10B 109.5 . . ?
C9 C10 H10C 109.5 . . ?
H10A C10 H10C 109.5 . . ?
H10B C10 H10C 109.5 . . ?
N4 Co2 Br2 107.00(4) . . ?
N4 Co2 Br1 105.50(4) . . ?
Br2 Co2 Br1 111.883(11) . . ?
N4 Co2 Br3 104.31(4) . . ?
Br2 Co2 Br3 114.391(11) . . ?
Br1 Co2 Br3 112.862(11) . . ?
C7 N4 Co2 175.15(15) . . ?
N4 C7 C8 179.00(19) . . ?
C7 C8 H8A 109.5 . . ?
C7 C8 H8B 109.5 . . ?
H8A C8 H8B 109.5 . . ?
C7 C8 H8C 109.5 . . ?
H8A C8 H8C 109.5 . . ?
H8B C8 H8C 109.5 . . ?

loop_
_geom_bond_atom_site_label_1
_geom_bond_atom_site_label_2
_geom_bond_distance
_geom_bond_site_symmetry_2
_geom_bond_publ_flag
Co1 N1 2.1017(14) . ?
Co1 N1 2.1017(14) 3_666 ?
Co1 N2 2.1079(15) . ?
Co1 N2 2.1079(15) 3_666 ?
Co1 N3 2.1122(15) 3_666 ?
Co1 N3 2.1122(15) . ?
N1 C1 1.134(2) . ?
C1 C2 1.450(2) . ?
C2 H2A 0.9800 . ?
C2 H2B 0.9800 . ?
C2 H2C 0.9800 . ?
N2 C3 1.134(2) . ?
C3 C4 1.453(2) . ?
C4 H4A 0.9800 . ?
C4 H4B 0.9800 . ?
C4 H4C 0.9800 . ?
N3 C5 1.133(2) . ?
C5 C6 1.454(3) . ?
C6 H6A 0.9800 . ?
C6 H6B 0.9800 . ?
C6 H6C 0.9800 . ?
N5 C9 1.134(3) . ?
C9 C10 1.457(3) . ?
C10 H10A 0.9800 . ?
C10 H10B 0.9800 . ?
C10 H10C 0.9800 . ?
Co2 N4 2.0216(15) . ?
Co2 Br2 2.3789(3) . ?
Co2 Br1 2.3789(3) . ?
Co2 Br3 2.4025(3) . ?
N4 C7 1.131(2) . ?
C7 C8 1.454(2) . ?
C8 H8A 0.9800 . ?
C8 H8B 0.9800 . ?
C8 H8C 0.9800 . ?
